data_7030247
loop_
_publ_author_name
'Maekawa, Miyuki'
'Daniliuc, Constantin G.'
'Freytag, Matthias'
'Jones, Peter G.'
'Walter, Marc D.'

_publ_section_title
;
 Complexes of manganese, iron and cobalt with sterically demanding indenyl
 ligands.
;
_journal_issue 34
_journal_name_full 'Dalton transactions (Cambridge, England : 2003)'
_journal_page_first 10317
_journal_page_last 10327
_journal_paper_doi 10.1039/c2dt31136d
_journal_volume 41
_journal_year 2012
_chemical_formula_sum 'C19 H23 Fe I O2'
_chemical_formula_weight 466.12
_chemical_name_systematic
;
?
;
_space_group_IT_number 19
_symmetry_cell_setting orthorhombic
_symmetry_space_group_name_Hall 'P 2ac 2ab'
_symmetry_space_group_name_H-M 'P 21 21 21'
_atom_sites_solution_hydrogens geom
_atom_sites_solution_primary direct
_atom_sites_solution_secondary difmap
_audit_creation_method SHELXL-97
_cell_angle_alpha 90.00
_cell_angle_beta 90.00
_cell_angle_gamma 90.00
_cell_formula_units_Z 4
_cell_length_a 8.49836(10)
_cell_length_b 13.6127(2)
_cell_length_c 16.3850(2)
_cell_measurement_reflns_used 51952
_cell_measurement_temperature 100(2)
_cell_measurement_theta_max 75.5866
_cell_measurement_theta_min 3.2438
_cell_volume 1895.51(4)
_computing_cell_refinement
;
CrysAlisPro, Oxford Diffraction Ltd.,
Version 1.171.35.19 (release 27-10-2011 CrysAlis171 .NET)
(compiled Oct 27 2011,15:02:11)
;
_computing_data_collection
;
CrysAlisPro, Oxford Diffraction Ltd.,
Version 1.171.35.19 (release 27-10-2011 CrysAlis171 .NET)
(compiled Oct 27 2011,15:02:11)
;
_computing_data_reduction
;
CrysAlisPro, Oxford Diffraction Ltd.,
Version 1.171.35.19 (release 27-10-2011 CrysAlis171 .NET)
(compiled Oct 27 2011,15:02:11)
;
_computing_molecular_graphics 'Bruker XP'
_computing_publication_material SHELXL-97
_computing_structure_refinement 'SHELXL-97 (Sheldrick, 1997)'
_computing_structure_solution 'SHELXS-97 (Sheldrick, 1990)'
_diffrn_ambient_temperature 100(2)
_diffrn_detector_area_resol_mean 10.3543
_diffrn_measured_fraction_theta_full 0.999
_diffrn_measured_fraction_theta_max 0.999
_diffrn_measurement_device_type 'Oxford Diffraction Xcalibur, Atlas, Nova'
_diffrn_measurement_method '\w scans'
_diffrn_radiation_monochromator mirror
_diffrn_radiation_source 'Nova (Cu) X-ray Source'
_diffrn_radiation_type 'Cu K\a'
_diffrn_radiation_wavelength 1.54184
_diffrn_reflns_av_R_equivalents 0.0655
_diffrn_reflns_av_sigmaI/netI 0.0180
_diffrn_reflns_limit_h_max 10
_diffrn_reflns_limit_h_min -9
_diffrn_reflns_limit_k_max 17
_diffrn_reflns_limit_k_min -17
_diffrn_reflns_limit_l_max 20
_diffrn_reflns_limit_l_min -20
_diffrn_reflns_number 58426
_diffrn_reflns_theta_full 75.00
_diffrn_reflns_theta_max 75.77
_diffrn_reflns_theta_min 4.22
_exptl_absorpt_coefficient_mu 19.210
_exptl_absorpt_correction_T_max 1.00000
_exptl_absorpt_correction_T_min 0.00388
_exptl_absorpt_correction_type multi-scan
_exptl_absorpt_process_details
;
CrysAlisPro, Oxford Diffraction Ltd.,
Version 1.171.35.19 (release 27-10-2011 CrysAlis171 .NET)
(compiled Oct 27 2011,15:02:11)
;
_exptl_crystal_colour 'yellow-dark brown dichroic'
_exptl_crystal_density_diffrn 1.633
_exptl_crystal_density_method 'not measured'
_exptl_crystal_description prism
_exptl_crystal_F_000 928
_exptl_crystal_size_max 0.12
_exptl_crystal_size_mid 0.10
_exptl_crystal_size_min 0.02
_refine_diff_density_max 0.830
_refine_diff_density_min -0.847
_refine_diff_density_rms 0.076
_refine_ls_abs_structure_details 'Flack H D (1983), Acta Cryst. A39, 876-881'
_refine_ls_abs_structure_Flack -0.004(4)
_refine_ls_extinction_method none
_refine_ls_goodness_of_fit_ref 1.078
_refine_ls_hydrogen_treatment constr
_refine_ls_matrix_type full
_refine_ls_number_parameters 214
_refine_ls_number_reflns 3948
_refine_ls_number_restraints 12
_refine_ls_restrained_S_all 1.080
_refine_ls_R_factor_all 0.0193
_refine_ls_R_factor_gt 0.0193
_refine_ls_shift/su_max 0.007
_refine_ls_shift/su_mean 0.000
_refine_ls_structure_factor_coef Fsqd
_refine_ls_weighting_details 'calc w=1/[\s^2^(Fo^2^)+(0.0301P)^2^+1.5467P] where P=(Fo^2^+2Fc^2^)/3'
_refine_ls_weighting_scheme calc
_refine_ls_wR_factor_gt 0.0501
_refine_ls_wR_factor_ref 0.0501
_reflns_number_gt 3943
_reflns_number_total 3948
_reflns_threshold_expression >2sigma(I)
_cod_data_source_file c2dt31136d.txt
_cod_data_source_block mima53
_cod_original_cell_volume 1895.50(4)
_cod_database_code 7030247

loop_
_symmetry_equiv_pos_as_xyz
'x, y, z'
'-x+1/2, -y, z+1/2'
'-x, y+1/2, -z+1/2'
'x+1/2, -y+1/2, -z'

loop_
_atom_site_label
_atom_site_type_symbol
_atom_site_fract_x
_atom_site_fract_y
_atom_site_fract_z
_atom_site_U_iso_or_equiv
_atom_site_adp_type
_atom_site_occupancy
_atom_site_symmetry_multiplicity
_atom_site_calc_flag
_atom_site_refinement_flags
Fe Fe 0.25394(4) 0.54014(3) 0.76199(2) 0.00702(8) Uani 1 1 d .
I I 0.021617(17) 0.543791(11) 0.865554(8) 0.01396(5) Uani 1 1 d .
O1 O 0.3993(2) 0.38109(14) 0.85138(11) 0.0201(4) Uani 1 1 d .
O2 O 0.0808(2) 0.39816(13) 0.66154(11) 0.0169(4) Uani 1 1 d .
C1 C 0.3962(3) 0.65984(19) 0.79981(15) 0.0133(5) Uani 1 1 d .
C2 C 0.2560(3) 0.69543(17) 0.76192(15) 0.0114(5) Uani 1 1 d .
H2 H 0.1813 0.7366 0.7882 0.014 Uiso 1 1 calc R
C3 C 0.2417(3) 0.66165(16) 0.68001(14) 0.0089(4) Uani 1 1 d U
C4 C 0.3858(3) 0.60567(17) 0.66377(14) 0.0085(4) Uani 1 1 d U
C5 C 0.4787(3) 0.60506(17) 0.73715(14) 0.0115(4) Uani 1 1 d .
C6 C 0.6284(3) 0.5560(2) 0.73696(16) 0.0171(5) Uani 1 1 d .
H6 H 0.6908 0.5541 0.7850 0.020 Uiso 1 1 calc R
C7 C 0.6793(3) 0.5126(2) 0.66780(19) 0.0200(6) Uani 1 1 d .
H7 H 0.7778 0.4796 0.6679 0.024 Uiso 1 1 calc R
C8 C 0.5887(3) 0.51510(19) 0.59442(16) 0.0172(5) Uani 1 1 d .
H8 H 0.6298 0.4854 0.5465 0.021 Uiso 1 1 calc R
C9 C 0.4453(3) 0.55885(18) 0.59151(14) 0.0130(5) Uani 1 1 d .
H9 H 0.3854 0.5585 0.5426 0.016 Uiso 1 1 calc R
C10 C 0.4580(4) 0.69341(19) 0.88220(14) 0.0178(5) Uani 1 1 d .
C11 C 0.5995(4) 0.7627(2) 0.86446(18) 0.0234(6) Uani 1 1 d .
H11A H 0.5656 0.8157 0.8280 0.035 Uiso 1 1 calc R
H11B H 0.6842 0.7252 0.8384 0.035 Uiso 1 1 calc R
H11C H 0.6379 0.7908 0.9158 0.035 Uiso 1 1 calc R
C12 C 0.3327(4) 0.7510(2) 0.92866(16) 0.0255(7) Uani 1 1 d .
H12A H 0.2398 0.7095 0.9368 0.038 Uiso 1 1 calc R
H12B H 0.3032 0.8094 0.8972 0.038 Uiso 1 1 calc R
H12C H 0.3745 0.7712 0.9818 0.038 Uiso 1 1 calc R
C13 C 0.5129(4) 0.6074(2) 0.93603(16) 0.0286(7) Uani 1 1 d .
H13A H 0.5961 0.5710 0.9078 0.043 Uiso 1 1 calc R
H13B H 0.4239 0.5635 0.9468 0.043 Uiso 1 1 calc R
H13C H 0.5537 0.6330 0.9878 0.043 Uiso 1 1 calc R
C14 C 0.1205(3) 0.69670(18) 0.61867(14) 0.0121(5) Uani 1 1 d .
C15 C 0.2044(4) 0.7722(2) 0.56368(17) 0.0213(6) Uani 1 1 d .
H15A H 0.2910 0.7400 0.5347 0.032 Uiso 1 1 calc R
H15B H 0.2462 0.8256 0.5974 0.032 Uiso 1 1 calc R
H15C H 0.1294 0.7989 0.5241 0.032 Uiso 1 1 calc R
C16 C 0.0540(3) 0.6137(2) 0.56481(16) 0.0182(5) Uani 1 1 d .
H16A H -0.0082 0.5687 0.5985 0.027 Uiso 1 1 calc R
H16B H 0.1410 0.5777 0.5395 0.027 Uiso 1 1 calc R
H16C H -0.0130 0.6420 0.5222 0.027 Uiso 1 1 calc R
C17 C -0.0175(4) 0.7457(2) 0.66240(16) 0.0205(5) Uani 1 1 d .
H17A H 0.0180 0.8071 0.6876 0.031 Uiso 1 1 calc R
H17B H -0.0580 0.7015 0.7047 0.031 Uiso 1 1 calc R
H17C H -0.1011 0.7599 0.6229 0.031 Uiso 1 1 calc R
C18 C 0.3441(3) 0.4426(2) 0.81936(15) 0.0151(5) Uani 1 1 d .
C19 C 0.1475(3) 0.45527(19) 0.70013(13) 0.0107(4) Uani 1 1 d .

loop_
_atom_site_aniso_label
_atom_site_aniso_U_11
_atom_site_aniso_U_22
_atom_site_aniso_U_33
_atom_site_aniso_U_23
_atom_site_aniso_U_13
_atom_site_aniso_U_12
Fe 0.00899(16) 0.00871(16) 0.00335(14) 0.00128(14) -0.00056(12) -0.00149(15)
I 0.01371(8) 0.01846(8) 0.00971(7) 0.00076(6) 0.00375(5) -0.00226(6)
O1 0.0269(10) 0.0189(9) 0.0144(9) 0.0064(8) -0.0063(8) -0.0048(8)
O2 0.0215(10) 0.0148(8) 0.0144(8) -0.0028(7) -0.0046(7) -0.0021(7)
C1 0.0167(13) 0.0151(11) 0.0081(11) 0.0025(9) 0.0002(9) -0.0082(10)
C2 0.0184(12) 0.0076(10) 0.0082(10) 0.0004(8) 0.0029(9) -0.0018(9)
C3 0.0130(10) 0.0077(9) 0.0060(9) 0.0022(7) 0.0023(8) -0.0007(8)
C4 0.0098(8) 0.0097(8) 0.0058(7) 0.0018(6) 0.0020(6) -0.0023(7)
C5 0.0119(11) 0.0148(10) 0.0078(10) 0.0024(8) -0.0015(9) -0.0065(9)
C6 0.0099(11) 0.0255(13) 0.0157(11) 0.0050(11) -0.0040(9) -0.0052(11)
C7 0.0081(12) 0.0267(14) 0.0251(14) 0.0056(11) 0.0042(10) 0.0011(10)
C8 0.0184(13) 0.0204(13) 0.0129(12) 0.0002(10) 0.0064(10) -0.0003(10)
C9 0.0178(13) 0.0136(11) 0.0077(10) 0.0007(9) 0.0041(9) -0.0011(9)
C10 0.0259(14) 0.0212(12) 0.0062(10) 0.0010(9) -0.0028(10) -0.0113(11)
C11 0.0292(15) 0.0256(14) 0.0153(12) 0.0008(12) -0.0052(12) -0.0164(11)
C12 0.0392(18) 0.0279(15) 0.0094(11) -0.0096(11) 0.0036(11) -0.0170(13)
C13 0.046(2) 0.0288(14) 0.0108(12) 0.0061(10) -0.0140(13) -0.0149(15)
C14 0.0161(12) 0.0131(11) 0.0072(11) 0.0037(9) 0.0010(9) 0.0017(9)
C15 0.0274(15) 0.0191(13) 0.0175(13) 0.0129(11) 0.0011(11) 0.0015(11)
C16 0.0209(14) 0.0195(12) 0.0142(12) 0.0002(10) -0.0073(10) 0.0025(11)
C17 0.0210(14) 0.0220(12) 0.0184(12) 0.0020(10) 0.0013(11) 0.0097(11)
C18 0.0110(11) 0.0229(14) 0.0112(11) -0.0048(10) -0.0011(9) -0.0082(11)
C19 0.0119(11) 0.0124(10) 0.0077(9) 0.0048(10) 0.0038(8) 0.0037(10)

loop_
_atom_type_symbol
_atom_type_description
_atom_type_scat_dispersion_real
_atom_type_scat_dispersion_imag
_atom_type_scat_source
C C 0.0181 0.0091 'International Tables Vol C Tables 4.2.6.8 and 6.1.1.4'
H H 0.0000 0.0000 'International Tables Vol C Tables 4.2.6.8 and 6.1.1.4'
O O 0.0492 0.0322 'International Tables Vol C Tables 4.2.6.8 and 6.1.1.4'
Fe Fe -1.1336 3.1974 'International Tables Vol C Tables 4.2.6.8 and 6.1.1.4'
I I -0.3257 6.8362 'International Tables Vol C Tables 4.2.6.8 and 6.1.1.4'

loop_
_geom_angle_atom_site_label_1
_geom_angle_atom_site_label_2
_geom_angle_atom_site_label_3
_geom_angle
C19 Fe C18 92.00(11)
C19 Fe C2 130.66(10)
C18 Fe C2 137.32(11)
C19 Fe C1 162.30(10)
C18 Fe C1 99.88(10)
C2 Fe C1 39.42(10)
C19 Fe C3 96.88(10)
C18 Fe C3 157.28(11)
C2 Fe C3 39.17(9)
C1 Fe C3 67.43(9)
C19 Fe C5 127.68(10)
C18 Fe C5 91.37(10)
C2 Fe C5 65.19(10)
C1 Fe C5 39.74(9)
C3 Fe C5 66.69(9)
C19 Fe C4 96.18(9)
C18 Fe C4 118.33(11)
C2 Fe C4 65.25(9)
C1 Fe C4 66.66(9)
C3 Fe C4 40.00(9)
C5 Fe C4 39.11(9)
C19 Fe I 89.89(7)
C18 Fe I 89.80(8)
C2 Fe I 89.28(7)
C1 Fe I 103.13(7)
C3 Fe I 111.01(7)
C5 Fe I 142.33(6)
C4 Fe I 150.84(7)
C2 C1 C5 105.7(2)
C2 C1 C10 124.9(2)
C5 C1 C10 128.1(2)
C2 C1 Fe 70.00(14)
C5 C1 Fe 70.94(14)
C10 C1 Fe 133.45(17)
C3 C2 C1 111.8(2)
C3 C2 Fe 71.15(13)
C1 C2 Fe 70.58(14)
C2 C3 C4 105.5(2)
C2 C3 C14 125.5(2)
C4 C3 C14 127.6(2)
C2 C3 Fe 69.68(13)
C4 C3 Fe 70.76(13)
C14 C3 Fe 133.99(17)
C9 C4 C5 119.5(2)
C9 C4 C3 132.4(2)
C5 C4 C3 108.0(2)
C9 C4 Fe 127.96(17)
C5 C4 Fe 70.05(13)
C3 C4 Fe 69.23(12)
C6 C5 C4 119.1(2)
C6 C5 C1 132.0(2)
C4 C5 C1 108.9(2)
C6 C5 Fe 126.71(17)
C4 C5 Fe 70.85(13)
C1 C5 Fe 69.32(14)
C7 C6 C5 119.3(2)
C6 C7 C8 121.6(2)
C9 C8 C7 121.6(2)
C8 C9 C4 118.8(2)
C1 C10 C12 110.9(2)
C1 C10 C13 112.7(2)
C12 C10 C13 108.5(2)
C1 C10 C11 106.5(2)
C12 C10 C11 108.7(2)
C13 C10 C11 109.5(3)
C3 C14 C17 110.4(2)
C3 C14 C16 113.4(2)
C17 C14 C16 107.9(2)
C3 C14 C15 106.4(2)
C17 C14 C15 109.8(2)
C16 C14 C15 108.9(2)
O1 C18 Fe 177.1(2)
O2 C19 Fe 177.9(2)

loop_
_geom_bond_atom_site_label_1
_geom_bond_atom_site_label_2
_geom_bond_distance
Fe C19 1.783(3)
Fe C18 1.799(3)
Fe C2 2.114(2)
Fe C1 2.122(3)
Fe C3 2.133(2)
Fe C5 2.143(3)
Fe C4 2.154(2)
Fe I 2.6039(4)
O1 C18 1.093(3)
O2 C19 1.151(3)
C1 C2 1.429(4)
C1 C5 1.450(4)
C1 C10 1.519(3)
C2 C3 1.424(3)
C3 C4 1.467(3)
C3 C14 1.516(3)
C4 C9 1.437(3)
C4 C5 1.438(3)
C5 C6 1.437(4)
C6 C7 1.349(4)
C7 C8 1.428(4)
C8 C9 1.357(4)
C10 C12 1.526(4)
C10 C13 1.538(4)
C10 C11 1.556(4)
C14 C17 1.528(4)
C14 C16 1.541(3)
C14 C15 1.541(3)

loop_
_geom_torsion_atom_site_label_1
_geom_torsion_atom_site_label_2
_geom_torsion_atom_site_label_3
_geom_torsion_atom_site_label_4
_geom_torsion
C19 Fe C1 C2 64.1(4)
C18 Fe C1 C2 -164.43(15)
C3 Fe C1 C2 35.26(14)
C5 Fe C1 C2 115.4(2)
C4 Fe C1 C2 78.86(15)
I Fe C1 C2 -72.31(14)
C19 Fe C1 C5 -51.3(4)
C18 Fe C1 C5 80.13(15)
C2 Fe C1 C5 -115.4(2)
C3 Fe C1 C5 -80.19(14)
C4 Fe C1 C5 -36.59(13)
I Fe C1 C5 172.25(12)
C19 Fe C1 C10 -176.3(3)
C18 Fe C1 C10 -44.8(3)
C2 Fe C1 C10 119.7(3)
C3 Fe C1 C10 154.9(3)
C5 Fe C1 C10 -124.9(3)
C4 Fe C1 C10 -161.5(3)
I Fe C1 C10 47.3(3)
C5 C1 C2 C3 3.1(3)
C10 C1 C2 C3 171.0(2)
Fe C1 C2 C3 -59.34(17)
C5 C1 C2 Fe 62.43(16)
C10 C1 C2 Fe -129.7(2)
C19 Fe C2 C3 -36.4(2)
C18 Fe C2 C3 145.41(17)
C1 Fe C2 C3 122.4(2)
C5 Fe C2 C3 82.95(15)
C4 Fe C2 C3 39.69(14)
I Fe C2 C3 -125.66(14)
C19 Fe C2 C1 -158.87(15)
C18 Fe C2 C1 23.0(2)
C3 Fe C2 C1 -122.4(2)
C5 Fe C2 C1 -39.49(14)
C4 Fe C2 C1 -82.75(15)
I Fe C2 C1 111.89(14)
C1 C2 C3 C4 -3.1(3)
Fe C2 C3 C4 -62.13(15)
C1 C2 C3 C14 -170.8(2)
Fe C2 C3 C14 130.2(2)
C1 C2 C3 Fe 59.00(17)
C19 Fe C3 C2 153.02(16)
C18 Fe C3 C2 -94.7(3)
C1 Fe C3 C2 -35.47(15)
C5 Fe C3 C2 -78.78(15)
C4 Fe C3 C2 -115.6(2)
I Fe C3 C2 60.49(15)
C19 Fe C3 C4 -91.43(14)
C18 Fe C3 C4 20.8(3)
C2 Fe C3 C4 115.6(2)
C1 Fe C3 C4 80.08(15)
C5 Fe C3 C4 36.78(13)
I Fe C3 C4 176.04(11)
C19 Fe C3 C14 32.8(2)
C18 Fe C3 C14 145.0(3)
C2 Fe C3 C14 -120.3(3)
C1 Fe C3 C14 -155.7(3)
C5 Fe C3 C14 161.0(3)
C4 Fe C3 C14 124.2(3)
I Fe C3 C14 -59.8(2)
C2 C3 C4 C9 -175.6(2)
C14 C3 C4 C9 -8.3(4)
Fe C3 C4 C9 123.0(3)
C2 C3 C4 C5 1.9(2)
C14 C3 C4 C5 169.2(2)
Fe C3 C4 C5 -59.51(16)
C2 C3 C4 Fe 61.41(15)
C14 C3 C4 Fe -131.3(2)
C19 Fe C4 C9 -34.9(2)
C18 Fe C4 C9 60.8(3)
C2 Fe C4 C9 -167.1(3)
C1 Fe C4 C9 149.6(3)
C3 Fe C4 C9 -128.2(3)
C5 Fe C4 C9 112.5(3)
I Fe C4 C9 -135.80(18)
C19 Fe C4 C5 -147.31(15)
C18 Fe C4 C5 -51.68(17)
C2 Fe C4 C5 80.48(15)
C1 Fe C4 C5 37.16(14)
C3 Fe C4 C5 119.34(19)
I Fe C4 C5 111.75(16)
C19 Fe C4 C3 93.35(15)
C18 Fe C4 C3 -171.02(14)
C2 Fe C4 C3 -38.86(13)
C1 Fe C4 C3 -82.19(15)
C5 Fe C4 C3 -119.34(19)
I Fe C4 C3 -7.6(2)
C9 C4 C5 C6 -1.1(3)
C3 C4 C5 C6 -178.9(2)
Fe C4 C5 C6 122.1(2)
C9 C4 C5 C1 177.8(2)
C3 C4 C5 C1 -0.1(3)
Fe C4 C5 C1 -59.08(16)
C9 C4 C5 Fe -123.1(2)
C3 C4 C5 Fe 59.00(15)
C2 C1 C5 C6 176.9(2)
C10 C1 C5 C6 9.5(4)
Fe C1 C5 C6 -121.3(3)
C2 C1 C5 C4 -1.8(3)
C10 C1 C5 C4 -169.2(2)
Fe C1 C5 C4 60.02(16)
C2 C1 C5 Fe -61.79(16)
C10 C1 C5 Fe 130.8(3)
C19 Fe C5 C6 -69.9(2)
C18 Fe C5 C6 23.7(2)
C2 Fe C5 C6 166.8(2)
C1 Fe C5 C6 127.6(3)
C3 Fe C5 C6 -150.2(2)
C4 Fe C5 C6 -112.6(3)
I Fe C5 C6 115.2(2)
C19 Fe C5 C4 42.72(18)
C18 Fe C5 C4 136.31(15)
C2 Fe C5 C4 -80.64(15)
C1 Fe C5 C4 -119.8(2)
C3 Fe C5 C4 -37.60(13)
I Fe C5 C4 -132.23(12)
C19 Fe C5 C1 162.55(15)
C18 Fe C5 C1 -103.87(15)
C2 Fe C5 C1 39.18(14)
C3 Fe C5 C1 82.22(15)
C4 Fe C5 C1 119.8(2)
I Fe C5 C1 -12.41(19)
C4 C5 C6 C7 0.8(4)
C1 C5 C6 C7 -177.8(3)
Fe C5 C6 C7 87.7(3)
C5 C6 C7 C8 0.6(4)
C6 C7 C8 C9 -1.8(4)
C7 C8 C9 C4 1.5(4)
C5 C4 C9 C8 -0.1(3)
C3 C4 C9 C8 177.2(2)
Fe C4 C9 C8 -86.9(3)
C2 C1 C10 C12 13.7(3)
C5 C1 C10 C12 178.8(2)
Fe C1 C10 C12 -81.3(3)
C2 C1 C10 C13 135.5(3)
C5 C1 C10 C13 -59.4(4)
Fe C1 C10 C13 40.5(4)
C2 C1 C10 C11 -104.4(3)
C5 C1 C10 C11 60.7(3)
Fe C1 C10 C11 160.6(2)
C2 C3 C14 C17 -19.3(3)
C4 C3 C14 C17 175.7(2)
Fe C3 C14 C17 76.2(3)
C2 C3 C14 C16 -140.6(2)
C4 C3 C14 C16 54.5(3)
Fe C3 C14 C16 -45.0(3)
C2 C3 C14 C15 99.7(3)
C4 C3 C14 C15 -65.2(3)
Fe C3 C14 C15 -164.74(19)
C19 Fe C18 O1 37(5)
C2 Fe C18 O1 -144(5)
C1 Fe C18 O1 -130(5)
C3 Fe C18 O1 -76(5)
C5 Fe C18 O1 -91(5)
C4 Fe C18 O1 -61(5)
I Fe C18 O1 127(5)
C18 Fe C19 O2 0(6)
C2 Fe C19 O2 -178(100)
C1 Fe C19 O2 133(6)
C3 Fe C19 O2 159(6)
C5 Fe C19 O2 94(6)
C4 Fe C19 O2 119(6)
I Fe C19 O2 -90(6)
